data_1523100
loop_
_publ_author_name
'Yarmolyuk, Ya.P.'
'Grin', Yu.'

_publ_section_title
;
 Intermetallic compounds R Ga2 Ni and R Ga4 Ni in (Y, Sm, Gd, Tb, Dy, Ho,
 Er, Tm, Yb, Lu) - Ga - Ni systems
;
_journal_name_full 'Izvestiya Akademii Nauk SSSR, Metally'
_journal_page_first 228
_journal_page_last 234
_journal_volume 1981
_journal_year 1981
_chemical_formula_sum 'Ga4 Ho Ni'
_space_group_IT_number 63
_symmetry_space_group_name_Hall '-C 2c 2'
_symmetry_space_group_name_H-M 'C m c m'
_cell_angle_alpha 90
_cell_angle_beta 90
_cell_angle_gamma 90
_cell_formula_units_Z 4
_cell_length_a 4.053
_cell_length_b 15.16
_cell_length_c 6.545
_cell_volume 402.148
_citation_journal_id_ASTM IZNMAQ
_cod_data_source_file Yarmolyuk_IZNMAQ_1981_172.cif
_cod_data_source_block Ga4Ho1Ni1
_cod_original_cell_volume 402.1476
_cod_original_formula_sum 'Ga4 Ho1 Ni1'
_cod_database_code 1523100

loop_
_symmetry_equiv_pos_as_xyz
x,y,z
-x,-y,z+1/2
x,-y,-z
-x,y,-z+1/2
-x,-y,-z
x,y,-z-1/2
-x,y,z
x,-y,z-1/2
x+1/2,y+1/2,z
-x+1/2,-y+1/2,z+1/2
x+1/2,-y+1/2,-z
-x+1/2,y+1/2,-z+1/2
-x+1/2,-y+1/2,-z
x+1/2,y+1/2,-z-1/2
-x+1/2,y+1/2,z
x+1/2,-y+1/2,z-1/2

loop_
_atom_site_label
_atom_site_type_symbol
_atom_site_fract_x
_atom_site_fract_y
_atom_site_fract_z
_atom_site_occupancy
_atom_site_U_iso_or_equiv
Ga1 Ga 0 0.5 0 1 0.0
Ga3 Ga 0 0.316 0.051 1 0.0
Ni1 Ni 0 0.774 0.25 1 0.0
Ho1 Ho 0 0.119 0.25 1 0.0
Ga2 Ga 0 0.927 0.25 1 0.0
